data_2234977
loop_
_publ_author_name
'Yin, Guo-Jie'
'Yang, Gang-Bin'
'Wang, Shi-Min'

_publ_section_title
;
 9-Phenyl-4,5-diaza-9<i>H</i>-fluoren-9-ol monohydrate
;
_journal_coeditor_code EZ2292
_journal_issue 6
_journal_name_full 'Acta Crystallographica Section E'
_journal_page_first o1817
_journal_paper_doi 10.1107/S1600536812021940
_journal_volume 68
_journal_year 2012
_chemical_formula_iupac 'C17 H12 N2 O, H2 O'
_chemical_formula_moiety 'C17 H12 N2 O, H2 O'
_chemical_formula_sum 'C17 H14 N2 O2'
_chemical_formula_weight 278.30
_chemical_name_systematic
;
9-Phenyl-4,5-diaza-9<i>H</i>-fluoren-9-ol monohydrate
;
_space_group_IT_number 2
_symmetry_cell_setting triclinic
_symmetry_space_group_name_Hall '-P 1'
_symmetry_space_group_name_H-M 'P -1'
_atom_sites_solution_hydrogens geom
_atom_sites_solution_primary direct
_atom_sites_solution_secondary difmap
_audit_creation_method SHELXL-97
_cell_angle_alpha 86.745(14)
_cell_angle_beta 86.943(12)
_cell_angle_gamma 67.798(16)
_cell_formula_units_Z 4
_cell_length_a 8.8703(13)
_cell_length_b 9.1691(18)
_cell_length_c 18.643(3)
_cell_measurement_temperature 291(2)
_cell_measurement_theta_max 0.871
_cell_measurement_theta_min 0.848
_cell_volume 1400.8(4)
_computing_cell_refinement 'SAINT (Bruker, 2007)'
_computing_data_collection 'SMART (Bruker, 2007)'
_computing_data_reduction 'SAINT (Bruker, 2007)'
_computing_molecular_graphics 'SHELXTL (Sheldrick, 2008)'
_computing_publication_material 'SHELXTL (Sheldrick, 2008)'
_computing_structure_refinement 'SHELXL97 (Sheldrick, 2008)'
_computing_structure_solution 'SHELXS97 (Sheldrick, 2008)'
_diffrn_ambient_temperature 291(2)
_diffrn_measured_fraction_theta_full 0.990
_diffrn_measured_fraction_theta_max 0.990
_diffrn_measurement_device_type 'Bruker SMART CCD area-detector'
_diffrn_measurement_method 'phi and omega scans'
_diffrn_radiation_monochromator graphite
_diffrn_radiation_source 'fine-focus sealed tube'
_diffrn_radiation_type CuK\a
_diffrn_radiation_wavelength 1.54184
_diffrn_reflns_av_R_equivalents 0.0343
_diffrn_reflns_av_sigmaI/netI 0.0399
_diffrn_reflns_limit_h_max 10
_diffrn_reflns_limit_h_min -10
_diffrn_reflns_limit_k_max 9
_diffrn_reflns_limit_k_min -10
_diffrn_reflns_limit_l_max 20
_diffrn_reflns_limit_l_min -22
_diffrn_reflns_number 10727
_diffrn_reflns_theta_full 66.60
_diffrn_reflns_theta_max 66.60
_diffrn_reflns_theta_min 4.75
_diffrn_standards_number 0
_exptl_absorpt_coefficient_mu 0.711
_exptl_absorpt_correction_T_max 0.8708
_exptl_absorpt_correction_T_min 0.8478
_exptl_absorpt_correction_type multi-scan
_exptl_absorpt_process_details '(SADABS; Sheldrick, 2004)'
_exptl_crystal_colour colorless
_exptl_crystal_density_diffrn 1.320
_exptl_crystal_density_method 'not measured'
_exptl_crystal_description prismatic
_exptl_crystal_F_000 584
_exptl_crystal_size_max 0.24
_exptl_crystal_size_mid 0.22
_exptl_crystal_size_min 0.20
_refine_diff_density_max 0.629
_refine_diff_density_min -0.370
_refine_ls_extinction_method none
_refine_ls_goodness_of_fit_ref 1.039
_refine_ls_hydrogen_treatment constr
_refine_ls_matrix_type full
_refine_ls_number_parameters 375
_refine_ls_number_reflns 4893
_refine_ls_number_restraints 0
_refine_ls_restrained_S_all 1.039
_refine_ls_R_factor_all 0.0675
_refine_ls_R_factor_gt 0.0517
_refine_ls_shift/su_max 0.000
_refine_ls_shift/su_mean 0.000
_refine_ls_structure_factor_coef Fsqd
_refine_ls_weighting_details 'calc w=1/[\s^2^(Fo^2^)+(0.0787P)^2^+0.1650P] where P=(Fo^2^+2Fc^2^)/3'
_refine_ls_weighting_scheme calc
_refine_ls_wR_factor_gt 0.1360
_refine_ls_wR_factor_ref 0.1514
_reflns_number_gt 3755
_reflns_number_total 4893
_reflns_threshold_expression I>2sigma(I)
_cod_data_source_file ez2292.cif
_cod_data_source_block I
_cod_database_code 2234977
_cod_database_fobs_code 2234977

loop_
_symmetry_equiv_pos_as_xyz
'x, y, z'
'-x, -y, -z'

loop_
_atom_site_type_symbol
_atom_site_label
_atom_site_fract_x
_atom_site_fract_y
_atom_site_fract_z
_atom_site_U_iso_or_equiv
_atom_site_adp_type
_atom_site_calc_flag
_atom_site_refinement_flags
_atom_site_occupancy
_atom_site_symmetry_multiplicity
O O1 0.57816(17) 0.33453(18) 0.42450(9) 0.0548(4) Uani d . 1 1
H H1A 0.5908 0.2525 0.4479 0.082 Uiso calc R 1 1
O O3 0.2007(2) 0.3172(2) 0.04084(9) 0.0590(4) Uani d . 1 1
H H3A 0.1708 0.2943 0.0037 0.089 Uiso calc R 1 1
N N4 -0.1757(2) 0.0898(2) 0.10802(11) 0.0527(4) Uani d . 1 1
N N1 1.1101(2) -0.0146(2) 0.37662(12) 0.0560(5) Uani d . 1 1
C C12 0.7024(2) 0.4852(2) 0.35363(12) 0.0469(5) Uani d . 1 1
N N2 1.1083(2) 0.1802(2) 0.50497(11) 0.0550(5) Uani d . 1 1
C C6 0.9881(2) 0.2098(2) 0.45896(12) 0.0470(5) Uani d . 1 1
C C5 0.9891(2) 0.1169(2) 0.39702(12) 0.0465(5) Uani d . 1 1
N N3 0.1634(2) -0.1697(2) 0.07988(11) 0.0535(4) Uani d . 1 1
C C22 0.1298(2) -0.0174(2) 0.08946(11) 0.0461(5) Uani d . 1 1
C C11 0.7318(2) 0.3365(2) 0.40160(12) 0.0466(5) Uani d . 1 1
C C4 0.8405(2) 0.1867(2) 0.36401(12) 0.0477(5) Uani d . 1 1
C C24 -0.0120(2) 0.2490(2) 0.10714(11) 0.0452(4) Uani d . 1 1
C C23 -0.0324(2) 0.1074(2) 0.10219(11) 0.0451(4) Uani d . 1 1
C C7 0.8388(2) 0.3341(2) 0.46360(11) 0.0453(4) Uani d . 1 1
C C28 0.1679(2) 0.2274(2) 0.09947(12) 0.0474(5) Uani d . 1 1
C C27 -0.3054(3) 0.2230(3) 0.11991(14) 0.0596(6) Uani d . 1 1
H H27 -0.4074 0.2162 0.1250 0.071 Uiso calc R 1 1
C C21 0.2462(2) 0.0511(2) 0.08844(11) 0.0469(5) Uani d . 1 1
C C25 -0.1472(3) 0.3845(3) 0.11780(14) 0.0561(5) Uani d . 1 1
H H25 -0.1385 0.4820 0.1201 0.067 Uiso calc R 1 1
C C29 0.2253(2) 0.2752(2) 0.16648(12) 0.0476(5) Uani d . 1 1
C C10 1.0747(3) 0.2791(3) 0.55871(13) 0.0596(6) Uani d . 1 1
H H10 1.1552 0.2628 0.5917 0.072 Uiso calc R 1 1
C C3 0.8106(3) 0.1166(3) 0.30651(13) 0.0575(5) Uani d . 1 1
H H3 0.7123 0.1595 0.2832 0.069 Uiso calc R 1 1
C C17 0.5615(3) 0.6152(3) 0.36287(18) 0.0709(7) Uani d . 1 1
H H17 0.4828 0.6115 0.3972 0.085 Uiso calc R 1 1
C C1 1.0770(3) -0.0803(3) 0.32010(15) 0.0611(6) Uani d . 1 1
H H1 1.1571 -0.1726 0.3038 0.073 Uiso calc R 1 1
C C30 0.2676(3) 0.1754(3) 0.22721(15) 0.0665(6) Uani d . 1 1
H H30 0.2599 0.0770 0.2274 0.080 Uiso calc R 1 1
C C20 0.4076(3) -0.0435(3) 0.07687(14) 0.0579(6) Uani d . 1 1
H H20 0.4888 -0.0024 0.0767 0.069 Uiso calc R 1 1
C C13 0.8185(3) 0.4965(3) 0.30300(13) 0.0585(5) Uani d . 1 1
H H13 0.9151 0.4098 0.2965 0.070 Uiso calc R 1 1
C C9 0.9288(3) 0.4035(3) 0.56844(13) 0.0607(6) Uani d . 1 1
H H9 0.9124 0.4673 0.6075 0.073 Uiso calc R 1 1
C C26 -0.2968(3) 0.3690(3) 0.12501(15) 0.0625(6) Uani d . 1 1
H H26 -0.3911 0.4569 0.1333 0.075 Uiso calc R 1 1
C C8 0.8065(3) 0.4337(3) 0.52010(13) 0.0539(5) Uani d . 1 1
H H8 0.7070 0.5173 0.5254 0.065 Uiso calc R 1 1
C C34 0.2348(3) 0.4217(3) 0.16785(15) 0.0620(6) Uani d . 1 1
H H34 0.2041 0.4912 0.1282 0.074 Uiso calc R 1 1
C C16 0.5362(3) 0.7527(3) 0.3209(2) 0.0881(10) Uani d . 1 1
H H16 0.4397 0.8395 0.3272 0.106 Uiso calc R 1 1
C C2 0.9330(3) -0.0211(3) 0.28446(14) 0.0623(6) Uani d . 1 1
H H2 0.9180 -0.0732 0.2457 0.075 Uiso calc R 1 1
C C32 0.3354(3) 0.3644(4) 0.28715(16) 0.0728(8) Uani d . 1 1
H H32 0.3758 0.3932 0.3268 0.087 Uiso calc R 1 1
C C31 0.3208(4) 0.2207(4) 0.28722(16) 0.0765(8) Uani d . 1 1
H H31 0.3469 0.1536 0.3279 0.092 Uiso calc R 1 1
C C18 0.3210(3) -0.2570(3) 0.06740(15) 0.0625(6) Uani d . 1 1
H H18 0.3487 -0.3634 0.0594 0.075 Uiso calc R 1 1
C C14 0.7941(4) 0.6334(3) 0.26199(14) 0.0682(7) Uani d . 1 1
H H14 0.8739 0.6386 0.2287 0.082 Uiso calc R 1 1
C C33 0.2895(4) 0.4657(3) 0.22770(18) 0.0739(7) Uani d . 1 1
H H33 0.2956 0.5647 0.2280 0.089 Uiso calc R 1 1
C C19 0.4451(3) -0.2013(3) 0.06554(16) 0.0674(7) Uani d . 1 1
H H19 0.5525 -0.2686 0.0568 0.081 Uiso calc R 1 1
C C15 0.65056(16) 0.76264(14) 0.27072(8) 0.0752(8) Uani d . 1 1
H H15 0.6320 0.8548 0.2429 0.090 Uiso calc R 1 1
O O4 0.12630(16) 0.23352(14) 0.91460(8) 0.0639(4) Uani d R 1 1
H H4A 0.1958 0.1556 0.8933 0.077 Uiso d R 1 1
H H4B 0.0329 0.2298 0.9103 0.077 Uiso d R 1 1
O O2 0.61191(16) 0.08322(14) 0.51118(8) 0.1338(13) Uani d R 1 1
H H2A 0.5490 0.0608 0.5420 0.161 Uiso d R 1 1
H H2B 0.7032 0.0086 0.5039 0.161 Uiso d R 1 1

loop_
_atom_site_aniso_label
_atom_site_aniso_U_11
_atom_site_aniso_U_22
_atom_site_aniso_U_33
_atom_site_aniso_U_12
_atom_site_aniso_U_13
_atom_site_aniso_U_23
O1 0.0393(7) 0.0561(8) 0.0680(10) -0.0176(6) -0.0035(7) 0.0057(7)
O3 0.0694(10) 0.0672(10) 0.0527(9) -0.0409(8) -0.0022(8) 0.0071(7)
N4 0.0444(9) 0.0561(10) 0.0614(11) -0.0231(8) -0.0028(8) -0.0020(8)
N1 0.0481(9) 0.0473(9) 0.0674(12) -0.0126(8) 0.0029(8) -0.0026(9)
C12 0.0439(10) 0.0470(10) 0.0501(11) -0.0167(8) -0.0089(8) -0.0005(9)
N2 0.0476(9) 0.0579(10) 0.0601(11) -0.0207(8) -0.0108(8) 0.0064(9)
C6 0.0425(10) 0.0480(10) 0.0508(11) -0.0183(8) -0.0047(8) 0.0058(9)
C5 0.0424(10) 0.0432(10) 0.0535(12) -0.0163(8) -0.0005(8) 0.0030(9)
N3 0.0522(10) 0.0471(9) 0.0624(11) -0.0207(8) 0.0016(8) -0.0012(8)
C22 0.0451(10) 0.0487(11) 0.0449(11) -0.0187(9) -0.0006(8) 0.0019(8)
C11 0.0377(9) 0.0475(10) 0.0526(12) -0.0136(8) -0.0040(8) -0.0006(9)
C4 0.0460(10) 0.0446(10) 0.0527(12) -0.0178(8) -0.0004(9) 0.0011(9)
C24 0.0442(10) 0.0497(11) 0.0440(10) -0.0203(8) -0.0068(8) 0.0047(8)
C23 0.0445(10) 0.0505(11) 0.0425(10) -0.0207(8) -0.0029(8) 0.0020(8)
C7 0.0412(10) 0.0481(10) 0.0468(11) -0.0176(8) -0.0009(8) 0.0022(8)
C28 0.0463(10) 0.0510(11) 0.0500(11) -0.0245(9) -0.0021(8) 0.0027(9)
C27 0.0399(10) 0.0682(14) 0.0724(16) -0.0220(10) -0.0043(10) -0.0030(12)
C21 0.0462(10) 0.0528(11) 0.0443(11) -0.0219(9) 0.0009(8) -0.0003(9)
C25 0.0556(12) 0.0486(11) 0.0644(14) -0.0194(10) -0.0081(10) -0.0005(10)
C29 0.0393(9) 0.0532(11) 0.0536(12) -0.0213(8) 0.0005(8) -0.0023(9)
C10 0.0610(13) 0.0718(15) 0.0536(13) -0.0333(12) -0.0128(10) 0.0058(11)
C3 0.0611(13) 0.0555(12) 0.0587(14) -0.0242(10) -0.0104(10) -0.0001(10)
C17 0.0443(11) 0.0556(13) 0.106(2) -0.0134(10) 0.0038(12) 0.0110(13)
C1 0.0630(13) 0.0463(11) 0.0705(15) -0.0170(10) 0.0095(11) -0.0099(11)
C30 0.0804(17) 0.0634(14) 0.0623(15) -0.0338(13) -0.0138(13) 0.0038(12)
C20 0.0456(11) 0.0644(13) 0.0646(14) -0.0232(10) 0.0043(10) 0.0019(11)
C13 0.0656(13) 0.0520(12) 0.0546(13) -0.0190(10) 0.0051(10) -0.0052(10)
C9 0.0651(14) 0.0745(15) 0.0495(12) -0.0338(12) -0.0007(10) -0.0061(11)
C26 0.0443(11) 0.0578(13) 0.0785(17) -0.0110(10) -0.0050(11) -0.0018(12)
C8 0.0513(11) 0.0561(12) 0.0533(12) -0.0195(9) 0.0040(9) -0.0054(10)
C34 0.0651(14) 0.0554(13) 0.0695(15) -0.0269(11) -0.0035(12) -0.0042(11)
C16 0.0540(14) 0.0560(14) 0.143(3) -0.0101(12) -0.0166(17) 0.0245(17)
C2 0.0764(16) 0.0549(13) 0.0598(14) -0.0290(12) 0.0008(12) -0.0085(11)
C32 0.0537(13) 0.094(2) 0.0728(17) -0.0255(13) -0.0082(12) -0.0264(15)
C31 0.0817(18) 0.0847(19) 0.0600(16) -0.0257(15) -0.0219(14) 0.0006(14)
C18 0.0596(13) 0.0492(12) 0.0726(16) -0.0151(10) 0.0071(11) -0.0011(11)
C14 0.0915(19) 0.0644(15) 0.0554(14) -0.0379(14) 0.0036(13) -0.0015(11)
C33 0.0756(16) 0.0710(16) 0.086(2) -0.0376(14) -0.0002(14) -0.0241(15)
C19 0.0484(12) 0.0633(14) 0.0816(18) -0.0131(11) 0.0123(11) -0.0009(12)
C15 0.0812(18) 0.0612(15) 0.087(2) -0.0315(13) -0.0240(15) 0.0240(14)
O4 0.0665(10) 0.0683(10) 0.0674(11) -0.0373(8) -0.0043(8) -0.0011(8)
O2 0.0964(17) 0.0766(14) 0.195(3) -0.0078(13) 0.0435(19) 0.0445(17)

loop_
_atom_type_symbol
_atom_type_description
_atom_type_scat_dispersion_real
_atom_type_scat_dispersion_imag
_atom_type_scat_source
C C 0.0181 0.0091 'International Tables Vol C Tables 4.2.6.8 and 6.1.1.4'
H H 0.0000 0.0000 'International Tables Vol C Tables 4.2.6.8 and 6.1.1.4'
N N 0.0311 0.0180 'International Tables Vol C Tables 4.2.6.8 and 6.1.1.4'
O O 0.0492 0.0322 'International Tables Vol C Tables 4.2.6.8 and 6.1.1.4'

loop_
_geom_angle_atom_site_label_1
_geom_angle_atom_site_label_2
_geom_angle_atom_site_label_3
_geom_angle
C11 O1 H1A 109.5
C28 O3 H3A 109.5
C23 N4 C27 114.86(19)
C5 N1 C1 114.2(2)
C17 C12 C13 118.2(2)
C17 C12 C11 119.8(2)
C13 C12 C11 121.89(19)
C10 N2 C6 115.3(2)
N2 C6 C7 124.5(2)
N2 C6 C5 126.85(19)
C7 C6 C5 108.60(18)
N1 C5 C4 125.3(2)
N1 C5 C6 126.14(19)
C4 C5 C6 108.49(18)
C22 N3 C18 115.15(19)
N3 C22 C21 124.5(2)
N3 C22 C23 127.28(19)
C21 C22 C23 108.21(18)
O1 C11 C7 113.44(18)
O1 C11 C12 107.74(16)
C7 C11 C12 109.78(17)
O1 C11 C4 113.06(17)
C7 C11 C4 100.59(16)
C12 C11 C4 112.20(18)
C3 C4 C5 119.0(2)
C3 C4 C11 130.0(2)
C5 C4 C11 110.99(19)
C25 C24 C23 119.08(19)
C25 C24 C28 129.28(19)
C23 C24 C28 111.64(18)
N4 C23 C24 124.93(19)
N4 C23 C22 126.92(19)
C24 C23 C22 108.14(17)
C8 C7 C6 119.0(2)
C8 C7 C11 129.77(19)
C6 C7 C11 111.19(18)
O3 C28 C29 106.99(16)
O3 C28 C21 112.36(18)
C29 C28 C21 112.57(18)
O3 C28 C24 112.88(17)
C29 C28 C24 111.63(17)
C21 C28 C24 100.50(16)
N4 C27 C26 124.2(2)
N4 C27 H27 117.9
C26 C27 H27 117.9
C20 C21 C22 118.6(2)
C20 C21 C28 129.95(19)
C22 C21 C28 111.49(18)
C24 C25 C26 117.1(2)
C24 C25 H25 121.5
C26 C25 H25 121.5
C34 C29 C30 118.6(2)
C34 C29 C28 119.7(2)
C30 C29 C28 121.70(19)
N2 C10 C9 124.2(2)
N2 C10 H10 117.9
C9 C10 H10 117.9
C4 C3 C2 117.1(2)
C4 C3 H3 121.5
C2 C3 H3 121.5
C12 C17 C16 120.1(3)
C12 C17 H17 119.9
C16 C17 H17 119.9
N1 C1 C2 124.7(2)
N1 C1 H1 117.6
C2 C1 H1 117.6
C31 C30 C29 120.7(2)
C31 C30 H30 119.6
C29 C30 H30 119.6
C21 C20 C19 118.0(2)
C21 C20 H20 121.0
C19 C20 H20 121.0
C14 C13 C12 121.6(2)
C14 C13 H13 119.2
C12 C13 H13 119.2
C10 C9 C8 119.9(2)
C10 C9 H9 120.0
C8 C9 H9 120.0
C27 C26 C25 119.8(2)
C27 C26 H26 120.1
C25 C26 H26 120.1
C7 C8 C9 117.0(2)
C7 C8 H8 121.5
C9 C8 H8 121.5
C33 C34 C29 120.4(3)
C33 C34 H34 119.8
C29 C34 H34 119.8
C15 C16 C17 121.3(2)
C15 C16 H16 119.3
C17 C16 H16 119.3
C1 C2 C3 119.7(2)
C1 C2 H2 120.2
C3 C2 H2 120.2
C31 C32 C33 119.3(2)
C31 C32 H32 120.4
C33 C32 H32 120.4
C32 C31 C30 120.2(3)
C32 C31 H31 119.9
C30 C31 H31 119.9
N3 C18 C19 124.9(2)
N3 C18 H18 117.5
C19 C18 H18 117.5
C13 C14 C15 119.8(2)
C13 C14 H14 120.1
C15 C14 H14 120.1
C34 C33 C32 120.7(3)
C34 C33 H33 119.7
C32 C33 H33 119.7
C18 C19 C20 118.9(2)
C18 C19 H19 120.6
C20 C19 H19 120.6
C16 C15 C14 118.94(18)
C16 C15 H15 120.5
C14 C15 H15 120.5
H4A O4 H4B 107.7
H2A O2 H2B 114.5

loop_
_geom_bond_atom_site_label_1
_geom_bond_atom_site_label_2
_geom_bond_distance
O1 C11 1.413(2)
O1 H1A 0.8200
O3 C28 1.415(3)
O3 H3A 0.8200
N4 C23 1.339(3)
N4 C27 1.343(3)
N1 C5 1.334(3)
N1 C1 1.341(3)
C12 C17 1.374(3)
C12 C13 1.388(3)
C12 C11 1.531(3)
N2 C10 1.335(3)
N2 C6 1.341(3)
C6 C7 1.385(3)
C6 C5 1.471(3)
C5 C4 1.389(3)
N3 C22 1.334(3)
N3 C18 1.337(3)
C22 C21 1.396(3)
C22 C23 1.478(3)
C11 C7 1.528(3)
C11 C4 1.531(3)
C4 C3 1.368(3)
C24 C25 1.377(3)
C24 C23 1.386(3)
C24 C28 1.532(3)
C7 C8 1.380(3)
C28 C29 1.520(3)
C28 C21 1.521(3)
C27 C26 1.378(3)
C27 H27 0.9300
C21 C20 1.377(3)
C25 C26 1.385(3)
C25 H25 0.9300
C29 C34 1.379(3)
C29 C30 1.389(3)
C10 C9 1.376(4)
C10 H10 0.9300
C3 C2 1.385(4)
C3 H3 0.9300
C17 C16 1.394(4)
C17 H17 0.9300
C1 C2 1.376(4)
C1 H1 0.9300
C30 C31 1.380(4)
C30 H30 0.9300
C20 C19 1.383(4)
C20 H20 0.9300
C13 C14 1.382(4)
C13 H13 0.9300
C9 C8 1.384(3)
C9 H9 0.9300
C26 H26 0.9300
C8 H8 0.9300
C34 C33 1.378(4)
C34 H34 0.9300
C16 C15 1.368(4)
C16 H16 0.9300
C2 H2 0.9300
C32 C31 1.372(4)
C32 C33 1.379(4)
C32 H32 0.9300
C31 H31 0.9300
C18 C19 1.377(4)
C18 H18 0.9300
C14 C15 1.382(3)
C14 H14 0.9300
C33 H33 0.9300
C19 H19 0.9300
C15 H15 0.9300
O4 H4A 0.8499
O4 H4B 0.8499
O2 H2A 0.8500
O2 H2B 0.8500

loop_
_geom_hbond_atom_site_label_D
_geom_hbond_atom_site_label_H
_geom_hbond_atom_site_label_A
_geom_hbond_site_symmetry_A
_geom_hbond_distance_DH
_geom_hbond_distance_HA
_geom_hbond_distance_DA
_geom_hbond_angle_DHA
O1 H1A O2 . 0.82 1.85 2.668(2) 172.5
O3 H3A O4 1_554 0.82 1.89 2.705(2) 173.6
O4 H4B N3 2_556 0.85 2.01 2.839(2) 163.9
O2 H2B N2 2_756 0.85 1.91 2.749(2) 170.7

loop_
_geom_torsion_atom_site_label_1
_geom_torsion_atom_site_label_2
_geom_torsion_atom_site_label_3
_geom_torsion_atom_site_label_4
_geom_torsion
C10 N2 C6 C7 1.2(3)
C10 N2 C6 C5 -177.4(2)
C1 N1 C5 C4 -1.1(3)
C1 N1 C5 C6 177.1(2)
N2 C6 C5 N1 0.9(3)
C7 C6 C5 N1 -177.8(2)
N2 C6 C5 C4 179.4(2)
C7 C6 C5 C4 0.6(2)
C18 N3 C22 C21 -1.2(3)
C18 N3 C22 C23 178.3(2)
C17 C12 C11 O1 26.8(3)
C13 C12 C11 O1 -156.7(2)
C17 C12 C11 C7 -97.1(2)
C13 C12 C11 C7 79.3(3)
C17 C12 C11 C4 151.9(2)
C13 C12 C11 C4 -31.7(3)
N1 C5 C4 C3 1.2(3)
C6 C5 C4 C3 -177.3(2)
N1 C5 C4 C11 -179.7(2)
C6 C5 C4 C11 1.9(2)
O1 C11 C4 C3 54.4(3)
C7 C11 C4 C3 175.7(2)
C12 C11 C4 C3 -67.7(3)
O1 C11 C4 C5 -124.57(19)
C7 C11 C4 C5 -3.3(2)
C12 C11 C4 C5 113.3(2)
C27 N4 C23 C24 -0.4(3)
C27 N4 C23 C22 179.7(2)
C25 C24 C23 N4 -1.0(3)
C28 C24 C23 N4 178.9(2)
C25 C24 C23 C22 178.90(19)
C28 C24 C23 C22 -1.2(2)
N3 C22 C23 N4 1.6(4)
C21 C22 C23 N4 -178.9(2)
N3 C22 C23 C24 -178.3(2)
C21 C22 C23 C24 1.2(2)
N2 C6 C7 C8 -1.9(3)
C5 C6 C7 C8 176.88(19)
N2 C6 C7 C11 178.37(19)
C5 C6 C7 C11 -2.8(2)
O1 C11 C7 C8 -55.0(3)
C12 C11 C7 C8 65.6(3)
C4 C11 C7 C8 -176.0(2)
O1 C11 C7 C6 124.70(19)
C12 C11 C7 C6 -114.7(2)
C4 C11 C7 C6 3.7(2)
C25 C24 C28 O3 -59.5(3)
C23 C24 C28 O3 120.6(2)
C25 C24 C28 C29 61.0(3)
C23 C24 C28 C29 -118.9(2)
C25 C24 C28 C21 -179.4(2)
C23 C24 C28 C21 0.7(2)
C23 N4 C27 C26 0.9(4)
N3 C22 C21 C20 -0.1(3)
C23 C22 C21 C20 -179.6(2)
N3 C22 C21 C28 178.8(2)
C23 C22 C21 C28 -0.8(2)
O3 C28 C21 C20 58.5(3)
C29 C28 C21 C20 -62.3(3)
C24 C28 C21 C20 178.8(2)
O3 C28 C21 C22 -120.1(2)
C29 C28 C21 C22 118.99(19)
C24 C28 C21 C22 0.1(2)
C23 C24 C25 C26 1.8(3)
C28 C24 C25 C26 -178.1(2)
O3 C28 C29 C34 24.7(3)
C21 C28 C29 C34 148.6(2)
C24 C28 C29 C34 -99.2(2)
O3 C28 C29 C30 -155.8(2)
C21 C28 C29 C30 -31.9(3)
C24 C28 C29 C30 80.2(3)
C6 N2 C10 C9 0.2(3)
C5 C4 C3 C2 -0.4(3)
C11 C4 C3 C2 -179.3(2)
C13 C12 C17 C16 1.4(4)
C11 C12 C17 C16 177.9(3)
C5 N1 C1 C2 0.3(4)
C34 C29 C30 C31 -1.1(4)
C28 C29 C30 C31 179.4(2)
C22 C21 C20 C19 1.2(3)
C28 C21 C20 C19 -177.4(2)
C17 C12 C13 C14 -0.7(4)
C11 C12 C13 C14 -177.2(2)
N2 C10 C9 C8 -1.0(4)
N4 C27 C26 C25 -0.1(4)
C24 C25 C26 C27 -1.3(4)
C6 C7 C8 C9 1.1(3)
C11 C7 C8 C9 -179.3(2)
C10 C9 C8 C7 0.2(3)
C30 C29 C34 C33 1.8(4)
C28 C29 C34 C33 -178.8(2)
C12 C17 C16 C15 -0.9(5)
N1 C1 C2 C3 0.4(4)
C4 C3 C2 C1 -0.3(4)
C33 C32 C31 C30 2.8(4)
C29 C30 C31 C32 -1.2(5)
C22 N3 C18 C19 1.4(4)
C12 C13 C14 C15 -0.5(4)
C29 C34 C33 C32 -0.1(4)
C31 C32 C33 C34 -2.2(4)
N3 C18 C19 C20 -0.4(4)
C21 C20 C19 C18 -1.0(4)
C17 C16 C15 C14 -0.3(4)
C13 C14 C15 C16 1.0(4)

loop_
_cod_related_entry_id
_cod_related_entry_database
_cod_related_entry_code
1 ChemSpider 30657749
